data_7102616
loop_
_publ_author_name
'Ray, Mau Sinha'
'Ghosh, Ashutosh'
'Das, Ansuman'
'Drew, Michael G B'
'Ribas-Arino, Jordi'
'Novoa, Juan'
'Ribas, Joan'

_publ_section_title
;
 A new tetrameric CuII cluster with square topology exhibiting ferro-
 and antiferromagnetic magnetic pathways : which is which?
;
_journal_issue 9
_journal_name_full 'Chemical communications (Cambridge, England)'
_journal_page_first 1102
_journal_page_last 1103
_journal_paper_doi 10.1039/b401061b
_journal_year 2004
_chemical_formula_sum 'C48 H53 Cl4 Cu4 N10 O29.5'
_chemical_formula_weight 1637.96
_chemical_name_systematic
;
?
;
_space_group_IT_number 2
_symmetry_cell_setting triclinic
_symmetry_space_group_name_Hall '-P 1'
_symmetry_space_group_name_H-M 'P -1'
_atom_sites_solution_hydrogens geom
_atom_sites_solution_primary direct
_atom_sites_solution_secondary difmap
_audit_creation_method SHELXL-97
_cell_angle_alpha 86.969(10)
_cell_angle_beta 77.615(10)
_cell_angle_gamma 73.435(10)
_cell_formula_units_Z 2
_cell_length_a 11.275(16)
_cell_length_b 14.520(16)
_cell_length_c 20.52(2)
_cell_measurement_reflns_used 9549
_cell_measurement_temperature 293(2)
_cell_measurement_theta_max 26.21
_cell_measurement_theta_min 1.77
_cell_volume 3145(7)
_computing_cell_refinement XDS
_computing_data_collection 'XDS (Kabsch, 1991)'
_computing_data_reduction XDS
_computing_molecular_graphics PLATON(Spek,1994)
_computing_structure_refinement 'SHELXL-93 (Sheldrick, 1993)'
_computing_structure_solution 'SHELXS-86 (Sheldrick, 1990)'
_diffrn_ambient_temperature 293(2)
_diffrn_measurement_device 'Marresearch Image Plate'
_diffrn_measurement_method '95 frames at 2^o intervals, counting time 2 min.'
_diffrn_radiation_monochromator graphite
_diffrn_radiation_source 'fine-focus sealed tube'
_diffrn_radiation_type MoK\a
_diffrn_radiation_wavelength 0.71073
_diffrn_reflns_av_R_equivalents 0.0000
_diffrn_reflns_av_sigmaI/netI 0.1261
_diffrn_reflns_limit_h_max 13
_diffrn_reflns_limit_h_min 0
_diffrn_reflns_limit_k_max 17
_diffrn_reflns_limit_k_min -16
_diffrn_reflns_limit_l_max 25
_diffrn_reflns_limit_l_min -24
_diffrn_reflns_number 9549
_diffrn_reflns_theta_max 26.21
_diffrn_reflns_theta_min 1.77
_exptl_absorpt_coefficient_mu 1.601
_exptl_absorpt_correction_T_max 1.000
_exptl_absorpt_correction_T_min 0.452
_exptl_absorpt_correction_type DIFABS
_exptl_crystal_colour 'dark blue'
_exptl_crystal_density_diffrn 1.725
_exptl_crystal_density_method 'not measured'
_exptl_crystal_description parallelopiped
_exptl_crystal_F_000 1654
_exptl_crystal_size_max 0.25
_exptl_crystal_size_mid 0.25
_exptl_crystal_size_min 0.20
_refine_diff_density_max 0.693
_refine_diff_density_min -0.544
_refine_diff_density_rms 0.115
_refine_ls_extinction_coef 0.0009(4)
_refine_ls_extinction_expression Fc^*^=kFc[1+0.001xFc^2^\l^3^/sin(2\q)]^-1/4^
_refine_ls_extinction_method SHELXL
_refine_ls_goodness_of_fit_ref 1.067
_refine_ls_hydrogen_treatment mixed
_refine_ls_matrix_type full
_refine_ls_number_parameters 841
_refine_ls_number_reflns 9549
_refine_ls_number_restraints 20
_refine_ls_restrained_S_all 1.077
_refine_ls_R_factor_all 0.1669
_refine_ls_R_factor_gt 0.0901
_refine_ls_shift/su_max 0.000
_refine_ls_shift/su_mean 0.000
_refine_ls_structure_factor_coef Fsqd
_refine_ls_weighting_details 'w=1/[\s^2^(Fo^2^)+(0.1313P)^2^+3.0849P] where P=(Fo^2^+2Fc^2^)/3'
_refine_ls_weighting_scheme calc
_refine_ls_wR_factor_gt 0.2352
_refine_ls_wR_factor_ref 0.2614
_reflns_number_gt 4875
_reflns_number_total 9549
_reflns_threshold_expression >2sigma(I)
_cod_data_source_file b401061b.txt
_cod_data_source_block compound_1
_cod_depositor_comments
;
The following automatic conversions were performed:

'_refine_ls_weighting_scheme' value 'calc
w=1/[\s^2^(Fo^2^)+(0.1313P)^2^+3.0849P] where P=(Fo^2^+2Fc^2^)/3' was
changed to 'calc'. New tag '_refine_ls_weighting_details' was
created. The value of the new tag was set to
'w=1/[\s^2^(Fo^2^)+(0.1313P)^2^+3.0849P] where P=(Fo^2^+2Fc^2^)/3'.

Automatic conversion script
Id: cif_fix_values 3143 2015-03-26 13:38:13Z robertas 
;
_cod_original_sg_symbol_H-M P-1
_cod_original_formula_sum 'C48 H53 Cl4 Cu4 N10 O29.5   '
_cod_database_code 7102616

loop_
_symmetry_equiv_pos_as_xyz
'x, y, z'
'-x, -y, -z'

loop_
_atom_site_label
_atom_site_type_symbol
_atom_site_fract_x
_atom_site_fract_y
_atom_site_fract_z
_atom_site_U_iso_or_equiv
_atom_site_adp_type
_atom_site_occupancy
_atom_site_calc_flag
_atom_site_refinement_flags
_atom_site_disorder_assembly
_atom_site_disorder_group
Cu1A Cu 0.33578(12) 0.34924(11) 0.44174(7) 0.0509(4) Uani 1 d . . .
Cu2A Cu 0.29787(12) 0.71487(10) 0.43213(7) 0.0465(4) Uani 1 d . . .
O10A O 0.4164(9) 0.8147(8) 0.4186(5) 0.089(3) Uani 1 d . . .
O20A O 0.3964(16) 0.1724(13) 0.4466(9) 0.073(5) Uiso 0.50 d P . .
N11A N 0.2151(7) 0.3656(7) 0.5273(4) 0.047(2) Uani 1 d . . .
C12A C 0.2400(12) 0.3758(10) 0.5872(7) 0.067(4) Uani 1 d . . .
H12A H 0.3216 0.3748 0.5899 0.080 Uiso 1 calc R . .
C13A C 0.1477(12) 0.3877(10) 0.6447(6) 0.067(4) Uani 1 d . . .
H13A H 0.1670 0.3888 0.6865 0.080 Uiso 1 calc R . .
C14A C 0.0240(12) 0.3980(9) 0.6379(7) 0.064(3) Uani 1 d . . .
H14A H -0.0401 0.4081 0.6760 0.077 Uiso 1 calc R . .
C15A C -0.0059(10) 0.3938(8) 0.5784(6) 0.053(3) Uani 1 d . . .
H15A H -0.0890 0.4023 0.5745 0.063 Uiso 1 calc R . .
C16A C 0.0938(10) 0.3760(8) 0.5228(6) 0.052(3) Uani 1 d . . .
C17A C 0.0725(9) 0.3679(8) 0.4544(5) 0.043(3) Uani 1 d . . .
C18A C -0.0394(11) 0.3763(9) 0.4390(8) 0.068(4) Uani 1 d . . .
H18A H -0.1123 0.3867 0.4724 0.082 Uiso 1 calc R . .
C19A C -0.0459(14) 0.3691(11) 0.3718(9) 0.092(5) Uani 1 d . . .
H19A H -0.1239 0.3812 0.3598 0.110 Uiso 1 calc R . .
C20A C 0.0620(12) 0.3445(10) 0.3250(8) 0.073(4) Uani 1 d . . .
H20A H 0.0647 0.3311 0.2808 0.088 Uiso 1 calc R . .
C21A C 0.1669(12) 0.3413(9) 0.3491(6) 0.057(3) Uani 1 d . . .
H21A H 0.2416 0.3310 0.3171 0.068 Uiso 1 calc R . .
N22A N 0.1783(8) 0.3505(7) 0.4100(5) 0.052(2) Uani 1 d . . .
N31A N 0.1315(9) 0.8113(7) 0.4706(5) 0.052(2) Uani 1 d . . .
C32A C 0.0942(13) 0.8365(10) 0.5357(7) 0.070(4) Uani 1 d . . .
H32A H 0.1493 0.8150 0.5646 0.084 Uiso 1 calc R . .
C33A C -0.0290(18) 0.8955(13) 0.5593(7) 0.117(7) Uani 1 d . . .
H33A H -0.0540 0.9182 0.6031 0.141 Uiso 1 calc R . .
C34A C -0.1129(17) 0.9197(15) 0.5163(10) 0.127(7) Uani 1 d . . .
H34A H -0.1977 0.9508 0.5329 0.153 Uiso 1 calc R . .
C35A C -0.0709(14) 0.8976(13) 0.4487(9) 0.096(5) Uani 1 d . . .
H35A H -0.1238 0.9189 0.4186 0.115 Uiso 1 calc R . .
C36A C 0.0552(11) 0.8416(10) 0.4277(7) 0.066(4) Uani 1 d . . .
C37A C 0.1072(12) 0.8055(9) 0.3572(6) 0.056(3) Uani 1 d . . .
C38A C 0.0481(11) 0.8323(9) 0.3086(6) 0.053(3) Uani 1 d . . .
H38A H -0.0318 0.8762 0.3167 0.064 Uiso 1 calc R . .
C39 C 0.1015(14) 0.7970(11) 0.2472(7) 0.077(4) Uani 1 d . . .
H39A H 0.0590 0.8122 0.2122 0.093 Uiso 1 calc R . .
C40A C 0.2222(14) 0.7373(11) 0.2386(7) 0.079(5) Uani 1 d . . .
H40A H 0.2647 0.7151 0.1958 0.094 Uiso 1 calc R . .
C41A C 0.2804(11) 0.7103(9) 0.2885(6) 0.052(3) Uani 1 d . . .
H41A H 0.3609 0.6673 0.2815 0.063 Uiso 1 calc R . .
N42A N 0.2217(8) 0.7456(6) 0.3493(5) 0.044(2) Uani 1 d . . .
C53A C 0.4214(14) 0.5302(11) 0.3945(6) 0.063(4) Uani 1 d . . .
O51A O 0.3260(9) 0.5105(7) 0.4247(4) 0.076(3) Uani 1 d . . .
O52A O 0.4369(6) 0.6116(6) 0.3899(3) 0.0436(18) Uani 1 d . . .
C54A C 0.5396(17) 0.4495(11) 0.3640(9) 0.105(6) Uani 1 d . . .
H54A H 0.5322 0.4438 0.3183 0.126 Uiso 1 calc R . .
H54B H 0.6095 0.4770 0.3614 0.126 Uiso 1 calc R . .
C55A C 0.5823(16) 0.3611(18) 0.3827(8) 0.128(9) Uani 1 d . . .
H55A H 0.6638 0.3281 0.3544 0.153 Uiso 1 calc R . .
N56A N 0.4573(11) 0.3354(12) 0.3586(6) 0.107(5) Uani 1 d . . .
H56A H 0.4796 0.2753 0.3420 0.128 Uiso 1 calc R . .
H56B H 0.4275 0.3774 0.3281 0.128 Uiso 1 calc R . .
C57A C 0.5818(11) 0.3431(9) 0.4546(6) 0.055(3) Uani 1 d . . .
O58A O 0.4811(7) 0.3313(7) 0.4836(4) 0.074(3) Uani 1 d . . .
O59A O 0.6819(7) 0.3256(6) 0.4764(4) 0.055(2) Uani 1 d . . .
Cu2B Cu 0.08907(12) 1.21169(10) 0.92467(6) 0.0442(4) Uani 1 d . . .
Cu1B Cu 0.32237(12) 0.85040(11) 0.93896(7) 0.0492(4) Uani 1 d . . .
O10B O 0.0877(9) 0.6878(7) 1.1011(5) 0.083(3) Uani 1 d . . .
O20B O 0.398(2) 0.6653(16) 0.9301(11) 0.100(7) Uiso 0.50 d P . .
N11B N 0.3630(8) 0.8720(6) 1.0249(4) 0.042(2) Uani 1 d . . .
C12B C 0.2783(12) 0.8922(9) 1.0822(6) 0.056(3) Uani 1 d . . .
H12B H 0.1951 0.8919 1.0848 0.067 Uiso 1 calc R . .
C13B C 0.3179(14) 0.9140(9) 1.1396(6) 0.067(4) Uani 1 d . . .
H13B H 0.2613 0.9247 1.1806 0.081 Uiso 1 calc R . .
C14B C 0.4386(15) 0.9194(10) 1.1348(8) 0.074(4) Uani 1 d . . .
H14B H 0.4632 0.9354 1.1721 0.088 Uiso 1 calc R . .
C15B C 0.5222(14) 0.9014(10) 1.0759(8) 0.072(4) Uani 1 d . . .
H15B H 0.6046 0.9041 1.0727 0.087 Uiso 1 calc R . .
C16B C 0.4855(12) 0.8791(9) 1.0211(7) 0.062(3) Uani 1 d . . .
C17B C 0.5679(11) 0.8580(8) 0.9514(6) 0.049(3) Uani 1 d . . .
C18B C 0.6998(14) 0.8490(11) 0.9391(9) 0.079(4) Uani 1 d . . .
H18B H 0.7393 0.8592 0.9723 0.095 Uiso 1 calc R . .
C19B C 0.7603(12) 0.8259(11) 0.8794(9) 0.079(4) Uani 1 d . . .
H19B H 0.8470 0.8183 0.8695 0.095 Uiso 1 calc R . .
C20B C 0.7024(13) 0.8112(11) 0.8279(7) 0.080(4) Uani 1 d . . .
H20B H 0.7483 0.7983 0.7844 0.096 Uiso 1 calc R . .
C21B C 0.5697(13) 0.8168(12) 0.8448(7) 0.084(5) Uani 1 d . . .
H21B H 0.5288 0.8036 0.8131 0.100 Uiso 1 calc R . .
N22B N 0.5076(8) 0.8413(7) 0.9067(5) 0.054(3) Uani 1 d . . .
N42B N 0.2148(9) 1.2251(6) 0.8452(4) 0.046(2) Uani 1 d . . .
C37B C 0.2774(10) 1.2921(9) 0.8479(5) 0.050(3) Uani 1 d . . .
C38B C 0.2448(12) 1.1807(9) 0.7864(6) 0.058(3) Uani 1 d . . .
H38B H 0.2008 1.1373 0.7808 0.070 Uiso 1 calc R . .
C39B C 0.3346(14) 1.1936(11) 0.7338(7) 0.073(4) Uani 1 d . . .
H39B H 0.3540 1.1557 0.6957 0.088 Uiso 1 calc R . .
C40B C 0.3945(13) 1.2582(10) 0.7354(7) 0.072(4) Uani 1 d . . .
H40B H 0.4514 1.2709 0.6984 0.086 Uiso 1 calc R . .
C41B C 0.3669(11) 1.3079(11) 0.7972(7) 0.070(4) Uani 1 d . . .
H41B H 0.4109 1.3513 0.8025 0.084 Uiso 1 calc R . .
C36B C 0.2446(11) 1.3421(9) 0.9134(5) 0.050(3) Uani 1 d . . .
C35B C 0.2898(15) 1.4097(12) 0.9281(9) 0.094(5) Uani 1 d . . .
H35B H 0.3514 1.4290 0.8973 0.113 Uiso 1 calc R . .
C34B C 0.2435(15) 1.4524(12) 0.9913(8) 0.091(5) Uani 1 d . . .
H34B H 0.2766 1.4989 1.0039 0.109 Uiso 1 calc R . .
C33B C 0.1510(17) 1.4260(12) 1.0335(8) 0.094(5) Uani 1 d . . .
H33B H 0.1174 1.4557 1.0751 0.112 Uiso 1 calc R . .
C32B C 0.1080(14) 1.3580(10) 1.0162(6) 0.066(4) Uani 1 d . . .
H32B H 0.0469 1.3382 1.0471 0.080 Uiso 1 calc R . .
N31B N 0.1486(9) 1.3161(7) 0.9559(5) 0.055(3) Uani 1 d . . .
C57B C 0.0729(13) 0.8391(10) 0.9520(7) 0.063(4) Uani 1 d . . .
O58B O 0.1645(8) 0.8249(7) 0.9845(4) 0.067(2) Uani 1 d . . .
O59B O -0.0304(6) 0.8205(5) 0.9826(3) 0.0433(18) Uani 1 d . . .
C55B C 0.1023(19) 0.8556(18) 0.8839(8) 0.126(9) Uani 1 d . . .
H55B H 0.0640 0.8230 0.8571 0.151 Uiso 1 calc R . .
C54B C 0.104(3) 0.9425(13) 0.8635(11) 0.185(14) Uani 1 d . . .
H54C H 0.0192 0.9721 0.8560 0.222 Uiso 1 calc R . .
H54D H 0.1586 0.9327 0.8195 0.222 Uiso 1 calc R . .
C53B C 0.1368(16) 1.0212(10) 0.8940(6) 0.068(4) Uani 1 d . . .
N56B N 0.2634(12) 0.8337(12) 0.8577(6) 0.115(5) Uani 1 d . . .
H56D H 0.2823 0.8756 0.8261 0.138 Uiso 1 calc R . .
H56C H 0.2990 0.7736 0.8412 0.138 Uiso 1 calc R . .
O51B O 0.2202(11) 1.0108(8) 0.9239(5) 0.100(4) Uani 1 d . . .
O52B O 0.0598(7) 1.1015(7) 0.8887(3) 0.052(2) Uani 1 d . . .
Cl3 Cl 0.3715(8) 1.0357(6) 0.3174(4) 0.138(2) Uani 1 d . . .
O32 O 0.2940(19) 0.9920(16) 0.3096(10) 0.188(8) Uani 1 d . . .
O33 O 0.4139(16) 1.0065(12) 0.3761(8) 0.157(6) Uani 1 d . . .
O34 O 0.4880(18) 1.0187(12) 0.2632(9) 0.161(6) Uani 1 d . . .
O31 O 0.301(2) 1.1240(16) 0.3305(10) 0.237(12) Uani 1 d . . .
Cl2 Cl 0.7308(4) 1.0906(4) 0.3319(2) 0.0873(12) Uani 1 d . . .
O21 O 0.7526(14) 0.9950(12) 0.3143(8) 0.155(6) Uani 1 d . . .
O22 O 0.6689(12) 1.1064(12) 0.4012(7) 0.152(6) Uani 1 d . . .
O23 O 0.6469(13) 1.1553(12) 0.2935(8) 0.163(6) Uani 1 d . . .
O24 O 0.8375(16) 1.1251(16) 0.3242(8) 0.196(8) Uani 1 d . . .
Cl1 Cl 0.1612(5) 0.6140(4) 0.8092(2) 0.0959(14) Uani 1 d . . .
O14 O 0.214(2) 0.6647(17) 0.7664(10) 0.249(12) Uani 1 d . . .
O11 O 0.198(2) 0.5227(14) 0.7864(10) 0.227(10) Uani 1 d . . .
O12 O 0.1965(12) 0.6174(10) 0.8681(6) 0.121(4) Uani 1 d . . .
O13 O 0.0316(18) 0.6445(14) 0.8197(8) 0.182(7) Uani 1 d . . .
Cl41 Cl 0.4133(11) 0.4466(8) 1.1857(5) 0.124(2) Uiso 0.583(9) d PD A 1
O41 O 0.4696(18) 0.5250(12) 1.1653(10) 0.124(2) Uiso 0.583(9) d PD A 1
O42 O 0.4996(17) 0.3607(11) 1.2073(10) 0.124(2) Uiso 0.583(9) d PD A 1
O43 O 0.3469(18) 0.4260(16) 1.1386(8) 0.124(2) Uiso 0.583(9) d PD A 1
O44 O 0.3149(17) 0.4860(14) 1.2513(8) 0.124(2) Uiso 0.583(9) d PD A 1
Cl51 Cl 0.3458(14) 0.4803(10) 1.1916(7) 0.124(2) Uiso 0.417(9) d PD A 2
O51 O 0.437(2) 0.5316(18) 1.2053(14) 0.124(2) Uiso 0.417(9) d PD A 2
O52 O 0.413(2) 0.3770(12) 1.1860(14) 0.124(2) Uiso 0.417(9) d PD A 2
O53 O 0.307(2) 0.517(2) 1.1289(9) 0.124(2) Uiso 0.417(9) d PD A 2
O54 O 0.235(2) 0.4997(19) 1.2462(10) 0.124(2) Uiso 0.417(9) d PD A 2
O400 O 0.0520(12) 0.5501(10) 1.1961(7) 0.128(4) Uiso 1 d . . .
O401 O 0.3462(17) 0.6527(14) 1.0677(9) 0.081(5) Uiso 0.50 d P . .
O403 O 0.376(3) 0.122(2) 0.5532(16) 0.163(11) Uiso 0.50 d P . .
O404 O 0.072(3) 1.072(2) 1.2429(13) 0.134(9) Uiso 0.50 d P . .

loop_
_atom_site_aniso_label
_atom_site_aniso_U_11
_atom_site_aniso_U_22
_atom_site_aniso_U_33
_atom_site_aniso_U_23
_atom_site_aniso_U_13
_atom_site_aniso_U_12
Cu1A 0.0421(7) 0.0579(11) 0.0527(9) -0.0051(7) -0.0120(7) -0.0116(7)
Cu2A 0.0447(7) 0.0469(10) 0.0471(8) 0.0040(7) -0.0103(6) -0.0119(7)
O10A 0.104(7) 0.107(9) 0.074(6) -0.003(6) -0.011(6) -0.065(7)
N11A 0.031(4) 0.053(7) 0.054(6) -0.001(5) -0.005(4) -0.012(4)
C12A 0.056(8) 0.068(11) 0.075(10) -0.005(7) -0.017(7) -0.010(7)
C13A 0.069(8) 0.074(11) 0.051(8) 0.005(7) -0.010(7) -0.012(7)
C14A 0.055(8) 0.058(10) 0.077(10) 0.000(7) -0.006(7) -0.018(7)
C15A 0.038(6) 0.040(8) 0.073(9) -0.007(6) 0.009(6) -0.013(5)
C16A 0.051(7) 0.033(8) 0.066(8) 0.007(6) -0.009(6) -0.003(6)
C17A 0.038(6) 0.039(8) 0.052(7) -0.004(5) -0.003(5) -0.015(5)
C18A 0.050(7) 0.053(10) 0.116(12) 0.019(8) -0.034(8) -0.027(6)
C19A 0.061(9) 0.088(13) 0.141(15) -0.020(10) -0.063(11) -0.011(8)
C20A 0.057(8) 0.068(11) 0.092(11) 0.000(8) -0.011(8) -0.017(7)
C21A 0.060(7) 0.059(10) 0.055(8) -0.001(6) -0.016(6) -0.019(6)
N22A 0.046(5) 0.055(7) 0.057(6) -0.003(5) -0.004(5) -0.022(5)
N31A 0.060(6) 0.044(7) 0.047(6) -0.002(5) -0.002(5) -0.014(5)
C32A 0.075(9) 0.063(10) 0.070(10) 0.000(8) -0.024(7) -0.007(8)
C33A 0.147(16) 0.098(15) 0.043(9) 0.004(9) 0.006(10) 0.046(13)
C34A 0.090(12) 0.14(2) 0.104(15) -0.010(14) -0.007(11) 0.031(12)
C35A 0.064(9) 0.111(15) 0.094(12) 0.008(10) -0.032(9) 0.014(9)
C36A 0.053(7) 0.071(10) 0.063(9) 0.038(7) -0.002(7) -0.013(7)
C37A 0.072(8) 0.049(9) 0.066(9) 0.020(6) -0.041(7) -0.031(7)
C38A 0.053(7) 0.041(8) 0.061(8) 0.015(6) -0.014(6) -0.006(6)
C39 0.088(10) 0.067(11) 0.071(10) 0.028(8) -0.024(8) -0.010(9)
C40A 0.084(10) 0.088(12) 0.084(10) 0.045(9) -0.049(9) -0.040(9)
C41A 0.059(7) 0.048(9) 0.047(7) -0.003(6) -0.010(6) -0.010(6)
N42A 0.047(5) 0.032(6) 0.056(6) 0.005(5) -0.013(5) -0.016(5)
C53A 0.087(10) 0.064(11) 0.036(7) 0.005(7) -0.005(7) -0.025(9)
O51A 0.078(6) 0.089(8) 0.059(6) 0.002(5) -0.003(5) -0.031(6)
O52A 0.048(4) 0.036(5) 0.042(4) 0.009(4) -0.006(3) -0.009(4)
C54A 0.127(14) 0.053(11) 0.088(12) -0.006(9) 0.047(11) -0.002(10)
C55A 0.091(12) 0.19(2) 0.055(10) 0.044(12) -0.003(9) 0.016(14)
N56A 0.075(8) 0.167(15) 0.085(9) -0.033(9) 0.003(7) -0.052(9)
C57A 0.041(6) 0.067(10) 0.041(7) -0.004(6) -0.005(6) 0.009(6)
O58A 0.045(5) 0.115(9) 0.061(6) -0.002(5) -0.016(4) -0.016(5)
O59A 0.044(4) 0.062(6) 0.049(5) -0.001(4) -0.012(4) 0.000(4)
Cu2B 0.0478(7) 0.0433(10) 0.0442(8) 0.0003(6) -0.0094(6) -0.0171(7)
Cu1B 0.0461(8) 0.0548(11) 0.0479(8) -0.0016(7) -0.0121(6) -0.0140(7)
O10B 0.085(6) 0.057(7) 0.109(8) 0.026(6) -0.042(6) -0.011(5)
N11B 0.040(5) 0.042(6) 0.047(6) -0.002(4) -0.011(4) -0.014(4)
C12B 0.063(7) 0.058(9) 0.051(8) 0.005(6) -0.011(6) -0.023(7)
C13B 0.089(10) 0.052(9) 0.056(8) -0.013(7) -0.022(7) -0.005(7)
C14B 0.090(11) 0.062(11) 0.073(10) -0.010(8) -0.036(9) -0.012(8)
C15B 0.073(9) 0.061(10) 0.095(11) 0.007(8) -0.058(9) -0.009(8)
C16B 0.069(8) 0.043(9) 0.072(9) -0.002(7) -0.025(7) -0.003(7)
C17B 0.057(7) 0.030(7) 0.055(7) 0.017(6) -0.009(6) -0.011(6)
C18B 0.069(9) 0.065(11) 0.114(14) 0.004(10) -0.032(10) -0.024(8)
C19B 0.041(7) 0.096(13) 0.106(12) 0.003(10) -0.016(8) -0.028(8)
C20B 0.061(8) 0.100(13) 0.078(10) 0.006(9) 0.004(8) -0.033(8)
C21B 0.073(9) 0.109(14) 0.072(10) -0.008(9) -0.007(8) -0.034(9)
N22B 0.045(5) 0.061(8) 0.053(6) -0.006(5) 0.003(5) -0.019(5)
N42B 0.065(6) 0.037(6) 0.044(6) 0.005(5) -0.016(5) -0.025(5)
C37B 0.053(7) 0.045(8) 0.042(7) 0.017(6) -0.006(6) -0.004(6)
C38B 0.072(8) 0.057(9) 0.052(8) 0.008(7) -0.007(7) -0.036(7)
C39B 0.094(11) 0.067(11) 0.065(9) -0.001(8) -0.028(8) -0.025(9)
C40B 0.073(9) 0.068(11) 0.076(10) 0.017(8) -0.011(8) -0.030(8)
C41B 0.049(7) 0.089(12) 0.070(9) -0.014(8) -0.009(7) -0.018(7)
C36B 0.058(7) 0.051(9) 0.046(7) -0.007(6) -0.007(6) -0.027(6)
C35B 0.096(11) 0.086(13) 0.104(13) -0.018(10) -0.003(10) -0.041(10)
C34B 0.105(12) 0.100(14) 0.078(11) -0.028(10) -0.008(9) -0.049(11)
C33B 0.129(14) 0.078(13) 0.080(11) -0.015(9) 0.003(10) -0.054(11)
C32B 0.107(11) 0.060(10) 0.039(7) -0.006(6) -0.016(7) -0.032(8)
N31B 0.068(6) 0.047(7) 0.051(6) 0.013(5) -0.012(5) -0.022(5)
C57B 0.077(9) 0.064(10) 0.069(9) -0.001(7) -0.027(7) -0.045(7)
O58B 0.061(5) 0.091(8) 0.057(5) -0.003(5) -0.010(4) -0.032(5)
O59B 0.046(4) 0.052(5) 0.039(4) 0.001(3) -0.005(3) -0.027(4)
C55B 0.146(17) 0.24(3) 0.062(11) 0.016(13) -0.038(10) -0.150(19)
C54B 0.41(4) 0.039(12) 0.110(16) -0.012(11) -0.13(2) -0.006(18)
C53B 0.114(12) 0.039(9) 0.039(7) 0.006(6) -0.008(8) -0.011(9)
N56B 0.083(9) 0.154(15) 0.083(9) -0.035(9) -0.022(7) 0.017(9)
O51B 0.122(9) 0.088(9) 0.055(6) -0.001(5) -0.019(6) 0.026(7)
O52B 0.054(5) 0.063(7) 0.045(5) -0.001(4) -0.018(4) -0.019(4)
Cl3 0.147(6) 0.122(6) 0.136(6) 0.015(4) -0.040(5) -0.019(5)
O32 0.171(17) 0.23(2) 0.182(18) 0.010(15) -0.047(14) -0.082(17)
O33 0.183(15) 0.161(15) 0.133(12) -0.002(11) -0.055(11) -0.044(12)
O34 0.193(16) 0.145(15) 0.167(15) -0.013(11) -0.066(14) -0.059(12)
O31 0.29(3) 0.139(17) 0.197(19) -0.010(14) -0.037(17) 0.073(18)
Cl2 0.083(3) 0.090(4) 0.092(3) 0.014(3) -0.025(2) -0.026(2)
O21 0.142(12) 0.136(14) 0.181(15) -0.062(11) -0.056(11) -0.002(10)
O22 0.112(10) 0.198(17) 0.112(11) -0.038(10) 0.010(8) -0.010(10)
O23 0.121(10) 0.165(15) 0.197(15) 0.070(12) -0.051(11) -0.030(10)
O24 0.146(13) 0.32(3) 0.146(14) 0.009(14) -0.043(11) -0.092(15)
Cl1 0.112(4) 0.091(4) 0.064(3) 0.000(2) -0.011(2) 0.000(3)
O14 0.31(3) 0.20(2) 0.150(17) 0.006(15) 0.054(17) -0.008(19)
O11 0.27(2) 0.125(16) 0.24(2) -0.065(15) -0.089(18) 0.057(15)
O12 0.124(9) 0.147(12) 0.095(9) 0.027(8) -0.027(8) -0.047(9)
O13 0.169(15) 0.197(18) 0.149(14) -0.041(12) -0.052(12) 0.022(13)

loop_
_atom_type_symbol
_atom_type_description
_atom_type_scat_dispersion_real
_atom_type_scat_dispersion_imag
_atom_type_scat_source
C C 0.0033 0.0016 'International Tables Vol C Tables 4.2.6.8 and 6.1.1.4'
H H 0.0000 0.0000 'International Tables Vol C Tables 4.2.6.8 and 6.1.1.4'
N N 0.0061 0.0033 'International Tables Vol C Tables 4.2.6.8 and 6.1.1.4'
O O 0.0106 0.0060 'International Tables Vol C Tables 4.2.6.8 and 6.1.1.4'
Cu Cu 0.3201 1.2651 'International Tables Vol C Tables 4.2.6.8 and 6.1.1.4'
Cl Cl 0.1484 0.1585 'International Tables Vol C Tables 4.2.6.8 and 6.1.1.4'

loop_
_geom_angle_atom_site_label_1
_geom_angle_atom_site_label_2
_geom_angle_atom_site_label_3
_geom_angle
_geom_angle_site_symmetry_1
_geom_angle_site_symmetry_3
N56A Cu1A N11A 178.2(5) . .
N56A Cu1A O58A 85.4(5) . .
N11A Cu1A O58A 93.2(4) . .
N56A Cu1A N22A 101.2(5) . .
N11A Cu1A N22A 80.3(4) . .
O58A Cu1A N22A 170.0(4) . .
N56A Cu1A O51A 81.9(5) . .
N11A Cu1A O51A 96.9(3) . .
O58A Cu1A O51A 90.2(4) . .
N22A Cu1A O51A 98.0(4) . .
N56A Cu1A O20A 87.0(6) . .
N11A Cu1A O20A 94.0(5) . .
O58A Cu1A O20A 82.1(5) . .
N22A Cu1A O20A 90.8(5) . .
O51A Cu1A O20A 167.0(5) . .
O52A Cu2A O59A 94.3(3) . 2_666
O52A Cu2A N31A 169.6(4) . .
O59A Cu2A N31A 89.5(4) 2_666 .
O52A Cu2A N42A 94.0(3) . .
O59A Cu2A N42A 160.8(3) 2_666 .
N31A Cu2A N42A 79.6(4) . .
O52A Cu2A O10A 92.0(4) . .
O59A Cu2A O10A 96.9(3) 2_666 .
N31A Cu2A O10A 97.2(4) . .
N42A Cu2A O10A 100.1(3) . .
O52A Cu2A C53A 24.1(3) . .
O59A Cu2A C53A 86.6(3) 2_666 .
N31A Cu2A C53A 147.2(4) . .
N42A Cu2A C53A 94.0(4) . .
O10A Cu2A C53A 115.5(4) . .
C12A N11A C16A 118.9(10) . .
C12A N11A Cu1A 126.2(8) . .
C16A N11A Cu1A 114.7(8) . .
N11A C12A C13A 121.7(11) . .
C12A C13A C14A 117.4(12) . .
C15A C14A C13A 122.5(12) . .
C14A C15A C16A 116.8(11) . .
N11A C16A C15A 122.5(11) . .
N11A C16A C17A 115.9(10) . .
C15A C16A C17A 121.6(10) . .
N22A C17A C18A 123.1(12) . .
N22A C17A C16A 111.5(9) . .
C18A C17A C16A 125.4(11) . .
C17A C18A C19A 119.3(13) . .
C20A C19A C18A 119.4(13) . .
C19A C20A C21A 113.2(14) . .
N22A C21A C20A 129.9(13) . .
C21A N22A C17A 114.8(10) . .
C21A N22A Cu1A 127.8(8) . .
C17A N22A Cu1A 117.3(8) . .
C36A N31A C32A 121.8(11) . .
C36A N31A Cu2A 114.5(8) . .
C32A N31A Cu2A 123.3(9) . .
N31A C32A C33A 119.3(13) . .
C34A C33A C32A 119.1(15) . .
C35A C34A C33A 120.5(15) . .
C34A C35A C36A 117.1(14) . .
N31A C36A C35A 121.7(13) . .
N31A C36A C37A 116.3(11) . .
C35A C36A C37A 121.8(12) . .
C38A C37A N42A 123.3(13) . .
C38A C37A C36A 124.0(12) . .
N42A C37A C36A 112.6(10) . .
C37A C38A C39 120.3(13) . .
C38A C39 C40A 116.3(13) . .
C41A C40A C39 122.5(15) . .
C40A C41A N42A 118.8(13) . .
C37A N42A C41A 118.7(10) . .
C37A N42A Cu2A 116.8(8) . .
C41A N42A Cu2A 124.5(8) . .
O51A C53A O52A 125.3(13) . .
O51A C53A C54A 120.1(14) . .
O52A C53A C54A 114.3(13) . .
O51A C53A Cu2A 86.3(9) . .
O52A C53A Cu2A 39.1(6) . .
C54A C53A Cu2A 153.2(11) . .
C53A O51A Cu1A 117.9(9) . .
C53A O52A Cu2A 116.9(8) . .
C55A C54A C53A 131.1(15) . .
C54A C55A C57A 118(2) . .
C54A C55A N56A 88.3(14) . .
C57A C55A N56A 112.7(14) . .
C55A N56A Cu1A 101.6(8) . .
O58A C57A O59A 127.0(11) . .
O58A C57A C55A 110.5(12) . .
O59A C57A C55A 121.2(12) . .
C57A O58A Cu1A 123.5(8) . .
C57A O59A Cu2A 126.5(7) . 2_666
O52B Cu2B O59B 94.0(3) . 2_577
O52B Cu2B N42B 93.3(3) . .
O59B Cu2B N42B 155.6(3) 2_577 .
O52B Cu2B N31B 170.9(4) . .
O59B Cu2B N31B 89.8(3) 2_577 .
N42B Cu2B N31B 79.9(4) . .
O52B Cu2B O10B 92.3(4) . 2_577
O59B Cu2B O10B 102.6(3) 2_577 2_577
N42B Cu2B O10B 100.3(4) . 2_577
N31B Cu2B O10B 94.9(4) . 2_577
O52B Cu2B C53B 24.0(4) . .
O59B Cu2B C53B 87.5(3) 2_577 .
N42B Cu2B C53B 89.8(4) . .
N31B Cu2B C53B 148.5(5) . .
O10B Cu2B C53B 116.3(5) 2_577 .
O58B Cu1B N56B 83.6(5) . .
O58B Cu1B N11B 91.3(3) . .
N56B Cu1B N11B 174.1(4) . .
O58B Cu1B N22B 162.9(4) . .
N56B Cu1B N22B 104.6(5) . .
N11B Cu1B N22B 81.1(4) . .
O58B Cu1B O51B 91.9(4) . .
N56B Cu1B O51B 82.4(5) . .
N11B Cu1B O51B 94.9(4) . .
N22B Cu1B O51B 104.0(4) . .
O58B Cu1B O20B 82.0(6) . .
N56B Cu1B O20B 80.9(7) . .
N11B Cu1B O20B 101.4(5) . .
N22B Cu1B O20B 84.4(6) . .
O51B Cu1B O20B 162.8(6) . .
C12B N11B C16B 119.7(10) . .
C12B N11B Cu1B 124.3(7) . .
C16B N11B Cu1B 115.4(8) . .
N11B C12B C13B 118.7(11) . .
C14B C13B C12B 120.3(13) . .
C15B C14B C13B 120.1(13) . .
C14B C15B C16B 119.8(13) . .
C15B C16B N11B 121.2(13) . .
C15B C16B C17B 126.0(12) . .
N11B C16B C17B 112.8(10) . .
N22B C17B C18B 124.7(12) . .
N22B C17B C16B 113.7(10) . .
C18B C17B C16B 121.4(12) . .
C19B C18B C17B 115.7(13) . .
C18B C19B C20B 123.3(12) . .
C19B C20B C21B 117.9(13) . .
N22B C21B C20B 118.3(13) . .
C17B N22B C21B 120.0(10) . .
C17B N22B Cu1B 116.7(8) . .
C21B N22B Cu1B 123.3(8) . .
C38B N42B C37B 113.8(10) . .
C38B N42B Cu2B 129.0(8) . .
C37B N42B Cu2B 117.1(7) . .
C41B C37B N42B 123.2(12) . .
C41B C37B C36B 122.4(12) . .
N42B C37B C36B 114.2(10) . .
N42B C38B C39B 125.2(12) . .
C40B C39B C38B 121.5(14) . .
C39B C40B C41B 115.8(13) . .
C37B C41B C40B 120.1(13) . .
C35B C36B N31B 122.4(12) . .
C35B C36B C37B 125.9(12) . .
N31B C36B C37B 111.4(10) . .
C36B C35B C34B 118.4(15) . .
C33B C34B C35B 119.4(15) . .
C32B C33B C34B 119.9(15) . .
C33B C32B N31B 122.5(14) . .
C32B N31B C36B 117.2(11) . .
C32B N31B Cu2B 125.6(9) . .
C36B N31B Cu2B 117.1(8) . .
O59B C57B O58B 117.6(11) . .
O59B C57B C55B 124.2(11) . .
O58B C57B C55B 117.0(13) . .
C57B O58B Cu1B 118.4(8) . .
C57B O59B Cu2B 131.9(7) . 2_577
C54B C55B C57B 119(2) . .
C54B C55B N56B 82.1(17) . .
C57B C55B N56B 109.7(14) . .
C55B C54B C53B 131.7(16) . .
O51B C53B O52B 122.4(14) . .
O51B C53B C54B 126.0(16) . .
O52B C53B C54B 111.4(16) . .
O51B C53B Cu2B 83.6(9) . .
O52B C53B Cu2B 38.9(6) . .
C54B C53B Cu2B 150.4(14) . .
C55B N56B Cu1B 104.3(8) . .
C53B O51B Cu1B 112.9(11) . .
C53B O52B Cu2B 117.0(9) . .
O32 Cl3 O31 103.5(16) . .
O32 Cl3 O33 110.1(13) . .
O31 Cl3 O33 103.5(13) . .
O32 Cl3 O34 114.8(13) . .
O31 Cl3 O34 118.5(14) . .
O33 Cl3 O34 105.8(11) . .
O21 Cl2 O24 116.8(11) . .
O21 Cl2 O22 110.2(10) . .
O24 Cl2 O22 105.5(10) . .
O21 Cl2 O23 111.4(10) . .
O24 Cl2 O23 105.7(10) . .
O22 Cl2 O23 106.7(9) . .
O14 Cl1 O11 108.7(14) . .
O14 Cl1 O12 109.4(14) . .
O11 Cl1 O12 110.1(10) . .
O14 Cl1 O13 112.5(14) . .
O11 Cl1 O13 107.3(13) . .
O12 Cl1 O13 108.8(9) . .
O43 Cl41 O41 113.3(11) . .
O43 Cl41 O42 113.0(12) . .
O41 Cl41 O42 114.2(11) . .
O43 Cl41 O44 108.3(10) . .
O41 Cl41 O44 103.2(11) . .
O42 Cl41 O44 103.7(10) . .
O54 Cl51 O53 109.5(13) . .
O54 Cl51 O52 111.3(13) . .
O53 Cl51 O52 111.2(13) . .
O54 Cl51 O51 109.2(13) . .
O53 Cl51 O51 108.2(13) . .
O52 Cl51 O51 107.3(13) . .

loop_
_geom_bond_atom_site_label_1
_geom_bond_atom_site_label_2
_geom_bond_distance
_geom_bond_site_symmetry_2
Cu1A N56A 1.925(12) .
Cu1A N11A 1.956(9) .
Cu1A O58A 1.957(8) .
Cu1A N22A 2.013(9) .
Cu1A O51A 2.324(10) .
Cu1A O20A 2.465(19) .
Cu2A O52A 1.916(8) .
Cu2A O59A 1.977(8) 2_666
Cu2A N31A 2.022(10) .
Cu2A N42A 2.037(9) .
Cu2A O10A 2.206(9) .
Cu2A C53A 2.712(15) .
N11A C12A 1.342(15) .
N11A C16A 1.356(14) .
C12A C13A 1.377(17) .
C13A C14A 1.397(17) .
C14A C15A 1.343(17) .
C15A C16A 1.395(15) .
C16A C17A 1.490(16) .
C17A N22A 1.305(13) .
C17A C18A 1.337(15) .
C18A C19A 1.41(2) .
C19A C20A 1.35(2) .
C20A C21A 1.364(17) .
C21A N22A 1.301(14) .
N31A C36A 1.332(15) .
N31A C32A 1.348(16) .
C32A C33A 1.41(2) .
C33A C34A 1.39(2) .
C34A C35A 1.39(2) .
C35A C36A 1.408(18) .
C36A C37A 1.501(18) .
C37A C38A 1.299(15) .
C37A N42A 1.316(15) .
C38A C39 1.334(18) .
C39 C40A 1.369(19) .
C40A C41A 1.317(15) .
C41A N42A 1.333(14) .
C53A O51A 1.222(15) .
C53A O52A 1.239(15) .
C53A C54A 1.540(19) .
C54A C55A 1.30(2) .
C55A C57A 1.483(18) .
C55A N56A 1.73(2) .
C57A O58A 1.217(14) .
C57A O59A 1.258(13) .
O59A Cu2A 1.977(8) 2_666
Cu2B O52B 1.935(8) .
Cu2B O59B 1.954(7) 2_577
Cu2B N42B 1.959(9) .
Cu2B N31B 2.006(10) .
Cu2B O10B 2.257(9) 2_577
Cu2B C53B 2.743(14) .
Cu1B O58B 1.950(8) .
Cu1B N56B 1.973(12) .
Cu1B N11B 1.976(9) .
Cu1B N22B 2.019(9) .
Cu1B O51B 2.322(10) .
Cu1B O20B 2.58(2) .
O10B Cu2B 2.257(9) 2_577
N11B C12B 1.333(14) .
N11B C16B 1.399(15) .
C12B C13B 1.426(16) .
C13B C14B 1.368(19) .
C14B C15B 1.349(19) .
C15B C16B 1.362(17) .
C16B C17B 1.522(17) .
C17B N22B 1.323(14) .
C17B C18B 1.422(17) .
C18B C19B 1.277(19) .
C19B C20B 1.410(19) .
C20B C21B 1.441(18) .
C21B N22B 1.323(16) .
N42B C38B 1.330(14) .
N42B C37B 1.366(14) .
C37B C41B 1.345(16) .
C37B C36B 1.486(16) .
C38B C39B 1.358(17) .
C39B C40B 1.308(18) .
C40B C41B 1.423(18) .
C36B C35B 1.303(18) .
C36B N31B 1.367(14) .
C35B C34B 1.40(2) .
C34B C33B 1.34(2) .
C33B C32B 1.311(18) .
C32B N31B 1.339(15) .
C57B O59B 1.293(13) .
C57B O58B 1.310(14) .
C57B C55B 1.391(19) .
O59B Cu2B 1.954(7) 2_577
C55B C54B 1.31(2) .
C55B N56B 1.72(2) .
C54B C53B 1.50(2) .
C53B O51B 1.201(17) .
C53B O52B 1.255(15) .
Cl3 O32 1.256(19) .
Cl3 O31 1.308(19) .
Cl3 O33 1.393(15) .
Cl3 O34 1.496(19) .
Cl2 O21 1.392(15) .
Cl2 O24 1.407(17) .
Cl2 O22 1.442(13) .
Cl2 O23 1.461(14) .
Cl1 O14 1.27(2) .
Cl1 O11 1.349(18) .
Cl1 O12 1.360(12) .
Cl1 O13 1.372(18) .
Cl41 O43 1.432(13) .
Cl41 O41 1.456(13) .
Cl41 O42 1.461(13) .
Cl41 O44 1.565(14) .
Cl51 O54 1.460(15) .
Cl51 O53 1.472(15) .
Cl51 O52 1.473(15) .
Cl51 O51 1.504(15) .
